data_4302086
loop_
_publ_author_name
'Margarida Videira'
'Carolina Moura'
'Amitabha Datta'
'Ant\'onio Paulo'
'Isabel C. Santos'
'I. Santos'

_publ_section_title
;
Rhenium(I) Tricarbonyl Complexes with Poly(azolyl)borates Generated in Situ
from an Organometallic Precursor Containing the B-H...Re Coordination
Motif
;
_journal_name_full 'Inorganic Chemistry'
_journal_page_first 4251
_journal_page_last 4257
_journal_paper_doi 10.1021/ic802403u
_journal_volume 48
_journal_year 2009
_chemical_formula_moiety 'C10 H10 B N4 O3 Re S'
_chemical_formula_sum 'C10 H10 B N4 O3 Re S'
_chemical_formula_weight 463.29
_chemical_name_systematic
;
 ?
;
_space_group_IT_number 14
_symmetry_cell_setting monoclinic
_symmetry_space_group_name_Hall '-P 2ybc'
_symmetry_space_group_name_H-M 'P 1 21/c 1'
_atom_sites_solution_hydrogens geom
_atom_sites_solution_primary direct
_atom_sites_solution_secondary difmap
_audit_creation_method SHELXL-97
_cell_angle_alpha 90.00
_cell_angle_beta 95.9560(10)
_cell_angle_gamma 90.00
_cell_formula_units_Z 4
_cell_length_a 7.06080(10)
_cell_length_b 13.8156(2)
_cell_length_c 14.4289(2)
_cell_measurement_reflns_used 7556
_cell_measurement_temperature 150(2)
_cell_measurement_theta_max 28.31
_cell_measurement_theta_min 2.90
_cell_volume 1399.93(3)
_computing_cell_refinement 'Bruker SMART, (Bruker, 2004)'
_computing_data_collection 'Bruker SMART, (Bruker, 2004)'
_computing_data_reduction 'Bruker SAINT, (Bruker, 2004)'
_computing_molecular_graphics ORTEP3(Farrugia,1997)
_computing_publication_material 'WinGX (Farrugia, 1999)'
_computing_structure_refinement 'SHELXL-97 (Sheldrick, 1997)'
_computing_structure_solution 'SIR97 (Altomare, 1999)'
_diffrn_ambient_temperature 150(2)
_diffrn_measured_fraction_theta_full 0.998
_diffrn_measured_fraction_theta_max 0.998
_diffrn_measurement_device_type 'Bruker-AXS APEX- CCD area-detector'
_diffrn_measurement_method '\f and \w'
_diffrn_radiation_monochromator graphite
_diffrn_radiation_source 'fine-focus sealed tube'
_diffrn_radiation_type MoK\a
_diffrn_radiation_wavelength 0.71073
_diffrn_reflns_av_R_equivalents 0.0217
_diffrn_reflns_av_sigmaI/netI 0.0184
_diffrn_reflns_limit_h_max 8
_diffrn_reflns_limit_h_min -8
_diffrn_reflns_limit_k_max 16
_diffrn_reflns_limit_k_min -16
_diffrn_reflns_limit_l_max 17
_diffrn_reflns_limit_l_min -17
_diffrn_reflns_number 10059
_diffrn_reflns_theta_full 25.68
_diffrn_reflns_theta_max 25.68
_diffrn_reflns_theta_min 3.25
_exptl_absorpt_coefficient_mu 8.839
_exptl_absorpt_correction_T_max 0.3321
_exptl_absorpt_correction_T_min 0.1910
_exptl_absorpt_correction_type multi-scan
_exptl_absorpt_process_details 'SADABS; Sheldrick, 2004'
_exptl_crystal_colour colourless
_exptl_crystal_density_diffrn 2.198
_exptl_crystal_density_method 'not measured'
_exptl_crystal_description prism
_exptl_crystal_F_000 872
_exptl_crystal_size_max 0.28
_exptl_crystal_size_mid 0.18
_exptl_crystal_size_min 0.16
_refine_diff_density_max 0.755
_refine_diff_density_min -0.511
_refine_diff_density_rms 0.081
_refine_ls_extinction_method none
_refine_ls_goodness_of_fit_ref 1.039
_refine_ls_hydrogen_treatment mixed
_refine_ls_matrix_type full
_refine_ls_number_parameters 190
_refine_ls_number_reflns 2657
_refine_ls_number_restraints 0
_refine_ls_restrained_S_all 1.039
_refine_ls_R_factor_all 0.0166
_refine_ls_R_factor_gt 0.0144
_refine_ls_shift/su_max 0.001
_refine_ls_shift/su_mean 0.000
_refine_ls_structure_factor_coef Fsqd
_refine_ls_weighting_details 'calc w=1/[\s^2^(Fo^2^)+(0.0149P)^2^+1.0815P] where P=(Fo^2^+2Fc^2^)/3'
_refine_ls_weighting_scheme calc
_refine_ls_wR_factor_gt 0.0328
_refine_ls_wR_factor_ref 0.0334
_reflns_number_gt 2463
_reflns_number_total 2657
_reflns_threshold_expression >2sigma(I)
_cod_data_source_file ic802403u_si_001_2.cif
_cod_data_source_block COMPLEX_4
_cod_original_sg_symbol_H-M P21/c
_cod_database_code 4302086

loop_
_symmetry_equiv_pos_as_xyz
'x, y, z'
'-x, y+1/2, -z+1/2'
'-x, -y, -z'
'x, -y-1/2, z-1/2'

loop_
_atom_site_label
_atom_site_type_symbol
_atom_site_fract_x
_atom_site_fract_y
_atom_site_fract_z
_atom_site_U_iso_or_equiv
_atom_site_adp_type
_atom_site_occupancy
_atom_site_symmetry_multiplicity
_atom_site_calc_flag
_atom_site_refinement_flags
_atom_site_disorder_assembly
_atom_site_disorder_group
Re1 Re 0.698880(14) 0.322274(7) 0.553666(7) 0.01591(5) Uani 1 1 d . . .
S1 S 0.76230(11) 0.18103(5) 0.45371(5) 0.02104(15) Uani 1 1 d . . .
O1 O 0.6132(4) 0.48985(16) 0.68283(16) 0.0391(6) Uani 1 1 d . . .
O2 O 0.8500(3) 0.46322(15) 0.41496(14) 0.0309(5) Uani 1 1 d . . .
O3 O 0.2968(3) 0.34517(18) 0.45322(15) 0.0344(5) Uani 1 1 d . . .
N1 N 0.7586(3) -0.01006(16) 0.49826(17) 0.0209(5) Uani 1 1 d . . .
N2 N 0.7162(3) 0.08324(15) 0.61665(16) 0.0175(5) Uani 1 1 d . . .
N3 N 0.9134(3) 0.21597(16) 0.70106(15) 0.0175(5) Uani 1 1 d . . .
N4 N 0.9580(3) 0.28564(16) 0.64075(15) 0.0184(5) Uani 1 1 d . . .
C1 C 0.6482(4) 0.4280(2) 0.63501(19) 0.0228(6) Uani 1 1 d . . .
C2 C 0.7943(4) 0.4108(2) 0.4678(2) 0.0229(6) Uani 1 1 d . . .
C3 C 0.4496(4) 0.3370(2) 0.48930(19) 0.0220(6) Uani 1 1 d . . .
C4 C 0.7443(4) 0.08292(19) 0.52530(19) 0.0174(5) Uani 1 1 d . . .
C5 C 0.7400(4) -0.0701(2) 0.5738(2) 0.0255(6) Uani 1 1 d . . .
H5 H 0.7448 -0.1388 0.5741 0.031 Uiso 1 1 calc R . .
C6 C 0.7137(4) -0.01248(19) 0.6467(2) 0.0230(6) Uani 1 1 d . . .
H6 H 0.6965 -0.0335 0.7079 0.028 Uiso 1 1 calc R . .
C7 C 0.7851(4) -0.0425(2) 0.4041(2) 0.0258(6) Uani 1 1 d . . .
H7A H 0.6650 -0.0356 0.3640 0.039 Uiso 1 1 calc R . .
H7B H 0.8244 -0.1105 0.4059 0.039 Uiso 1 1 calc R . .
H7C H 0.8835 -0.0030 0.3793 0.039 Uiso 1 1 calc R . .
C8 C 1.0646(4) 0.1970(2) 0.7626(2) 0.0215(6) Uani 1 1 d . . .
H8 H 1.0691 0.1507 0.8115 0.026 Uiso 1 1 calc R . .
C9 C 1.2121(4) 0.2561(2) 0.74261(19) 0.0222(6) Uani 1 1 d . . .
H9 H 1.3369 0.2590 0.7742 0.027 Uiso 1 1 calc R . .
C10 C 1.1381(4) 0.31096(19) 0.6657(2) 0.0206(6) Uani 1 1 d . . .
H10 H 1.2062 0.3591 0.6358 0.025 Uiso 1 1 calc R . .
B1 B 0.7128(4) 0.1719(2) 0.6807(2) 0.0182(6) Uani 1 1 d . . .
H1B H 0.652(4) 0.152(2) 0.745(2) 0.019(7) Uiso 1 1 d . . .
H1A H 0.600(4) 0.230(2) 0.640(2) 0.035(9) Uiso 1 1 d . . .

loop_
_atom_site_aniso_label
_atom_site_aniso_U_11
_atom_site_aniso_U_22
_atom_site_aniso_U_33
_atom_site_aniso_U_23
_atom_site_aniso_U_13
_atom_site_aniso_U_12
Re1 0.01954(7) 0.01459(6) 0.01309(7) 0.00107(4) -0.00066(4) 0.00148(4)
S1 0.0306(4) 0.0169(3) 0.0160(3) 0.0008(3) 0.0036(3) 0.0001(3)
O1 0.0606(16) 0.0293(12) 0.0278(12) -0.0081(10) 0.0068(12) 0.0089(11)
O2 0.0457(13) 0.0220(10) 0.0254(11) 0.0052(9) 0.0067(10) -0.0053(10)
O3 0.0286(13) 0.0482(14) 0.0243(12) 0.0011(10) -0.0078(10) 0.0040(10)
N1 0.0185(11) 0.0185(12) 0.0254(13) -0.0005(10) 0.0009(10) -0.0006(9)
N2 0.0147(10) 0.0166(11) 0.0209(12) 0.0017(9) 0.0008(9) -0.0008(9)
N3 0.0210(11) 0.0171(11) 0.0138(11) 0.0015(9) -0.0008(9) 0.0006(9)
N4 0.0233(12) 0.0167(11) 0.0154(11) 0.0016(9) 0.0028(10) -0.0005(9)
C1 0.0284(15) 0.0236(14) 0.0155(14) 0.0044(12) -0.0021(12) 0.0017(12)
C2 0.0279(15) 0.0184(14) 0.0216(15) -0.0050(12) -0.0010(12) 0.0027(11)
C3 0.0307(16) 0.0227(14) 0.0123(13) -0.0002(11) 0.0007(12) 0.0002(12)
C4 0.0144(12) 0.0198(14) 0.0178(13) -0.0013(11) 0.0003(11) -0.0011(10)
C5 0.0216(14) 0.0160(13) 0.0387(18) 0.0052(12) 0.0026(13) -0.0002(11)
C6 0.0208(14) 0.0210(14) 0.0272(16) 0.0073(12) 0.0028(12) -0.0013(11)
C7 0.0250(15) 0.0251(15) 0.0265(16) -0.0093(13) -0.0014(12) 0.0010(12)
C8 0.0254(14) 0.0230(14) 0.0150(14) 0.0006(11) -0.0033(12) 0.0038(11)
C9 0.0191(13) 0.0270(15) 0.0197(14) -0.0043(12) -0.0020(11) 0.0026(11)
C10 0.0197(14) 0.0209(14) 0.0212(15) -0.0038(11) 0.0029(12) -0.0026(11)
B1 0.0188(15) 0.0191(15) 0.0164(15) 0.0022(12) 0.0007(12) 0.0011(12)

loop_
_atom_type_symbol
_atom_type_description
_atom_type_scat_dispersion_real
_atom_type_scat_dispersion_imag
_atom_type_scat_source
S S 0.1246 0.1234 'International Tables Vol C Tables 4.2.6.8 and 6.1.1.4'
Re Re -1.0185 7.2310 'International Tables Vol C Tables 4.2.6.8 and 6.1.1.4'
C C 0.0033 0.0016 'International Tables Vol C Tables 4.2.6.8 and 6.1.1.4'
H H 0.0000 0.0000 'International Tables Vol C Tables 4.2.6.8 and 6.1.1.4'
N N 0.0061 0.0033 'International Tables Vol C Tables 4.2.6.8 and 6.1.1.4'
O O 0.0106 0.0060 'International Tables Vol C Tables 4.2.6.8 and 6.1.1.4'
B B 0.0013 0.0007 'International Tables Vol C Tables 4.2.6.8 and 6.1.1.4'

loop_
_geom_angle_atom_site_label_1
_geom_angle_atom_site_label_2
_geom_angle_atom_site_label_3
_geom_angle
_geom_angle_site_symmetry_1
_geom_angle_site_symmetry_3
_geom_angle_publ_flag
C2 Re1 C3 89.18(12) . . ?
C2 Re1 C1 90.57(12) . . ?
C3 Re1 C1 89.74(12) . . ?
C2 Re1 N4 101.06(10) . . ?
C3 Re1 N4 169.70(10) . . ?
C1 Re1 N4 91.30(10) . . ?
C2 Re1 S1 91.69(8) . . ?
C3 Re1 S1 90.79(8) . . ?
C1 Re1 S1 177.69(8) . . ?
N4 Re1 S1 87.78(6) . . ?
C2 Re1 H1A 179.1(10) . . ?
C3 Re1 H1A 90.4(10) . . ?
C1 Re1 H1A 90.2(9) . . ?
N4 Re1 H1A 79.3(10) . . ?
S1 Re1 H1A 87.5(9) . . ?
C4 S1 Re1 103.93(9) . . ?
C4 N1 C5 109.0(2) . . ?
C4 N1 C7 125.6(2) . . ?
C5 N1 C7 125.4(2) . . ?
C4 N2 C6 107.9(2) . . ?
C4 N2 B1 127.0(2) . . ?
C6 N2 B1 124.6(2) . . ?
C8 N3 N4 110.0(2) . . ?
C8 N3 B1 134.5(2) . . ?
N4 N3 B1 115.4(2) . . ?
C10 N4 N3 106.9(2) . . ?
C10 N4 Re1 145.04(19) . . ?
N3 N4 Re1 107.43(16) . . ?
O1 C1 Re1 178.2(3) . . ?
O2 C2 Re1 178.8(3) . . ?
O3 C3 Re1 177.7(2) . . ?
N1 C4 N2 107.9(2) . . ?
N1 C4 S1 124.4(2) . . ?
N2 C4 S1 127.7(2) . . ?
C6 C5 N1 107.0(3) . . ?
C6 C5 H5 126.5 . . ?
N1 C5 H5 126.5 . . ?
C5 C6 N2 108.1(2) . . ?
C5 C6 H6 125.9 . . ?
N2 C6 H6 125.9 . . ?
N1 C7 H7A 109.5 . . ?
N1 C7 H7B 109.5 . . ?
H7A C7 H7B 109.5 . . ?
N1 C7 H7C 109.5 . . ?
H7A C7 H7C 109.5 . . ?
H7B C7 H7C 109.5 . . ?
N3 C8 C9 108.2(2) . . ?
N3 C8 H8 125.9 . . ?
C9 C8 H8 125.9 . . ?
C8 C9 C10 105.0(2) . . ?
C8 C9 H9 127.5 . . ?
C10 C9 H9 127.5 . . ?
N4 C10 C9 109.8(2) . . ?
N4 C10 H10 125.1 . . ?
C9 C10 H10 125.1 . . ?
N2 B1 N3 111.0(2) . . ?
N2 B1 H1B 109.7(15) . . ?
N3 B1 H1B 111.7(15) . . ?
N2 B1 H1A 106.4(15) . . ?
N3 B1 H1A 111.2(15) . . ?
H1B B1 H1A 107(2) . . ?

loop_
_geom_bond_atom_site_label_1
_geom_bond_atom_site_label_2
_geom_bond_distance
_geom_bond_site_symmetry_2
_geom_bond_publ_flag
Re1 C2 1.913(3) . ?
Re1 C3 1.914(3) . ?
Re1 C1 1.930(3) . ?
Re1 N4 2.169(2) . ?
Re1 S1 2.4945(7) . ?
Re1 H1A 1.95(3) . ?
S1 C4 1.717(3) . ?
O1 C1 1.142(3) . ?
O2 C2 1.149(3) . ?
O3 C3 1.154(3) . ?
N1 C4 1.349(3) . ?
N1 C5 1.387(4) . ?
N1 C7 1.460(4) . ?
N2 C4 1.353(4) . ?
N2 C6 1.392(3) . ?
N2 B1 1.536(4) . ?
N3 C8 1.342(4) . ?
N3 N4 1.356(3) . ?
N3 B1 1.542(4) . ?
N4 C10 1.333(4) . ?
C5 C6 1.347(4) . ?
C5 H5 0.9500 . ?
C6 H6 0.9500 . ?
C7 H7A 0.9800 . ?
C7 H7B 0.9800 . ?
C7 H7C 0.9800 . ?
C8 C9 1.378(4) . ?
C8 H8 0.9500 . ?
C9 C10 1.399(4) . ?
C9 H9 0.9500 . ?
C10 H10 0.9500 . ?
B1 H1B 1.10(3) . ?
B1 H1A 1.24(3) . ?
